data_4114930
loop_
_publ_author_name
'Paula L. Diaconescu'
'Christopher C. Cummins'

_publ_section_title
;
 Diuranium Inverted Sandwiches Involving Naphthalene and Cyclooctatetraene
;
_journal_name_full 'Journal of the American Chemical Society'
_journal_page_first 7660
_journal_page_last 7661
_journal_paper_doi 10.1021/ja026200n
_journal_volume 124
_journal_year 2002
_chemical_formula_sum 'C54 H69 N3 Na O U'
_chemical_formula_weight 1037.14
_chemical_name_systematic
; 
 ? 
;
_space_group_IT_number 14
_symmetry_cell_setting monoclinic
_symmetry_space_group_name_Hall '-P 2yn'
_symmetry_space_group_name_H-M 'P 1 21/n 1'
_atom_sites_solution_hydrogens geom
_atom_sites_solution_primary direct
_atom_sites_solution_secondary difmap
_audit_creation_method SHELXL-97
_cell_angle_alpha 90.00
_cell_angle_beta 102.527(2)
_cell_angle_gamma 90.00
_cell_formula_units_Z 4
_cell_length_a 11.4758(10)
_cell_length_b 23.639(2)
_cell_length_c 19.4963(18)
_cell_measurement_temperature 183(2)
_cell_volume 5163.0(8)
_computing_cell_refinement 'Bruker SMART'
_computing_data_collection 'Bruker SMART'
_computing_data_reduction 'Bruker SHELXTL'
_computing_molecular_graphics 'Bruker SHELXTL'
_computing_publication_material 'Bruker SHELXTL'
_computing_structure_refinement 'SHELXL-97 (Sheldrick, 1997)'
_computing_structure_solution 'SHELXS-97 (Sheldrick, 1990)'
_diffrn_ambient_temperature 183(2)
_diffrn_measured_fraction_theta_full 0.997
_diffrn_measured_fraction_theta_max 0.997
_diffrn_measurement_device_type 'CCD area detector'
_diffrn_measurement_method 'phi and omega scans'
_diffrn_radiation_monochromator graphite
_diffrn_radiation_source 'fine-focus sealed tube'
_diffrn_radiation_type MoK\a
_diffrn_radiation_wavelength 0.71073
_diffrn_reflns_av_R_equivalents 0.0535
_diffrn_reflns_av_sigmaI/netI 0.0450
_diffrn_reflns_limit_h_max 12
_diffrn_reflns_limit_h_min -8
_diffrn_reflns_limit_k_max 26
_diffrn_reflns_limit_k_min -23
_diffrn_reflns_limit_l_max 21
_diffrn_reflns_limit_l_min -20
_diffrn_reflns_number 20682
_diffrn_reflns_theta_full 23.29
_diffrn_reflns_theta_max 23.29
_diffrn_reflns_theta_min 2.14
_exptl_absorpt_coefficient_mu 3.190
_exptl_absorpt_correction_T_max 0.7409
_exptl_absorpt_correction_T_min 0.4687
_exptl_absorpt_correction_type empirical
_exptl_crystal_density_diffrn 1.334
_exptl_crystal_F_000 2100
_exptl_crystal_size_max 0.28
_exptl_crystal_size_mid 0.13
_exptl_crystal_size_min 0.10
_refine_diff_density_max 1.129
_refine_diff_density_min -0.759
_refine_diff_density_rms 0.093
_refine_ls_extinction_method none
_refine_ls_goodness_of_fit_ref 1.053
_refine_ls_hydrogen_treatment mixed
_refine_ls_matrix_type full
_refine_ls_number_parameters 655
_refine_ls_number_reflns 7427
_refine_ls_number_restraints 0
_refine_ls_restrained_S_all 1.053
_refine_ls_R_factor_all 0.0470
_refine_ls_R_factor_gt 0.0352
_refine_ls_shift/su_max 0.023
_refine_ls_shift/su_mean 0.001
_refine_ls_structure_factor_coef Fsqd
_refine_ls_weighting_details 'calc w=1/[\s^2^(Fo^2^)+(0.0513P)^2^+2.4372P] where P=(Fo^2^+2Fc^2^)/3'
_refine_ls_weighting_scheme calc
_refine_ls_wR_factor_gt 0.0878
_refine_ls_wR_factor_ref 0.0927
_reflns_number_gt 6019
_reflns_number_total 7427
_reflns_threshold_expression >2sigma(I)
_cod_data_source_file ja026200n_s3_3.cif
_cod_data_source_block 01040m
_cod_original_cell_volume 5163.1(8)
_cod_database_code 4114930

loop_
_symmetry_equiv_pos_as_xyz
'x, y, z'
'-x+1/2, y+1/2, -z+1/2'
'-x, -y, -z'
'x-1/2, -y-1/2, z-1/2'

loop_
_atom_site_label
_atom_site_type_symbol
_atom_site_fract_x
_atom_site_fract_y
_atom_site_fract_z
_atom_site_U_iso_or_equiv
_atom_site_adp_type
_atom_site_occupancy
_atom_site_symmetry_multiplicity
_atom_site_calc_flag
_atom_site_refinement_flags
U U 0.736841(17) 0.152739(8) 0.765255(11) 0.03015(9) Uani 1 1 d .
N1 N 0.7195(4) 0.06247(19) 0.7323(2) 0.0368(11) Uani 1 1 d .
Na Na 0.4818(2) 0.20456(10) 0.81508(13) 0.0480(6) Uani 1 1 d .
N3 N 0.6492(4) 0.13563(19) 0.8579(2) 0.0380(12) Uani 1 1 d .
N2 N 0.5516(4) 0.18029(19) 0.7041(2) 0.0346(11) Uani 1 1 d .
C37 C 0.4014(5) 0.0961(2) 0.9070(3) 0.0350(13) Uani 1 1 d .
C36 C 0.3021(6) 0.1051(3) 0.9363(3) 0.0435(15) Uani 1 1 d .
C1 C 0.9779(6) 0.1392(3) 0.7744(5) 0.0529(19) Uani 1 1 d .
C111 C 0.5402(6) -0.0188(3) 0.7196(5) 0.072(2) Uani 1 1 d .
H11D H 0.5038 0.0112 0.6872 0.108 Uiso 1 1 calc R
H11E H 0.5548 -0.0046 0.7680 0.108 Uiso 1 1 calc R
H11F H 0.4862 -0.0513 0.7147 0.108 Uiso 1 1 calc R
C28 C 0.4491(5) 0.1669(3) 0.5801(3) 0.0438(15) Uani 1 1 d .
C21 C 0.4634(5) 0.1915(2) 0.6554(3) 0.0330(13) Uani 1 1 d .
C110 C 0.7096(7) -0.0840(3) 0.7555(5) 0.091(3) Uani 1 1 d .
H11A H 0.6538 -0.1159 0.7500 0.137 Uiso 1 1 calc R
H11B H 0.7218 -0.0692 0.8035 0.137 Uiso 1 1 calc R
H11C H 0.7862 -0.0968 0.7465 0.137 Uiso 1 1 calc R
C25 C 0.1894(6) 0.3051(3) 0.6955(3) 0.0501(17) Uani 1 1 d .
C32 C 0.5059(5) 0.1268(2) 0.9341(3) 0.0376(14) Uani 1 1 d .
C251 C 0.0921(9) 0.3449(5) 0.7081(6) 0.077(3) Uani 1 1 d .
H25C H 0.066(7) 0.365(4) 0.662(5) 0.092 Uiso 1 1 d .
C2 C 0.9697(6) 0.1607(3) 0.8399(5) 0.057(2) Uani 1 1 d .
C26 C 0.2928(6) 0.3257(3) 0.6775(3) 0.0493(17) Uani 1 1 d .
C18 C 0.6576(5) -0.0367(2) 0.7024(4) 0.0511(17) Uani 1 1 d .
C27 C 0.3804(5) 0.2901(2) 0.6633(3) 0.0401(14) Uani 1 1 d .
C35 C 0.3028(6) 0.1415(3) 0.9907(3) 0.0477(16) Uani 1 1 d .
C351 C 0.1973(7) 0.1472(3) 1.0255(4) 0.068(2) Uani 1 1 d .
H35A H 0.1336 0.1214 1.0029 0.102 Uiso 1 1 calc R
H35C H 0.1677 0.1862 1.0205 0.102 Uiso 1 1 calc R
H35D H 0.2223 0.1378 1.0754 0.102 Uiso 1 1 calc R
C31 C 0.6222(5) 0.1136(2) 0.9119(3) 0.0359(13) Uani 1 1 d .
C22 C 0.3663(5) 0.2313(2) 0.6684(3) 0.0352(13) Uani 1 1 d .
C5 C 0.7918(6) 0.2650(3) 0.7618(5) 0.060(2) Uani 1 1 d .
H5A H 0.7189 0.2889 0.7580 0.072 Uiso 1 1 calc R
C271 C 0.4885(7) 0.3156(4) 0.6441(5) 0.062(2) Uani 1 1 d .
H27B H 0.477(7) 0.317(3) 0.600(4) 0.075 Uiso 1 1 d .
C24 C 0.1772(6) 0.2473(3) 0.7005(4) 0.0502(17) Uani 1 1 d .
C231 C 0.2479(7) 0.1476(3) 0.6998(6) 0.064(2) Uani 1 1 d .
H23C H 0.196(7) 0.134(3) 0.673(4) 0.077 Uiso 1 1 d .
C23 C 0.2647(5) 0.2101(2) 0.6889(3) 0.0418(15) Uani 1 1 d .
C33 C 0.5045(6) 0.1685(2) 0.9856(3) 0.0428(15) Uani 1 1 d .
C38 C 0.7036(6) 0.0698(3) 0.9593(3) 0.0476(16) Uani 1 1 d .
C34 C 0.4039(6) 0.1743(3) 1.0131(3) 0.0487(17) Uani 1 1 d .
C371 C 0.3952(6) 0.0539(2) 0.8485(3) 0.0443(15) Uani 1 1 d .
H37A H 0.4720 0.0528 0.8343 0.067 Uiso 1 1 calc R
H37B H 0.3322 0.0650 0.8083 0.067 Uiso 1 1 calc R
H37C H 0.3774 0.0163 0.8648 0.067 Uiso 1 1 calc R
C331 C 0.6101(6) 0.2075(3) 1.0086(3) 0.0565(18) Uani 1 1 d .
H33A H 0.5941 0.2336 1.0446 0.085 Uiso 1 1 calc R
H33B H 0.6233 0.2292 0.9681 0.085 Uiso 1 1 calc R
H33C H 0.6814 0.1851 1.0281 0.085 Uiso 1 1 calc R
C11 C 0.7453(5) 0.0138(2) 0.7106(3) 0.0367(14) Uani 1 1 d .
C39 C 0.8309(6) 0.0920(3) 0.9768(4) 0.080(2) Uani 1 1 d .
H39A H 0.8344 0.1265 1.0051 0.121 Uiso 1 1 calc R
H39B H 0.8568 0.1005 0.9333 0.121 Uiso 1 1 calc R
H39C H 0.8837 0.0633 1.0035 0.121 Uiso 1 1 calc R
C19 C 0.6381(8) -0.0615(4) 0.6301(5) 0.110(4) Uani 1 1 d .
H19A H 0.6060 -0.0324 0.5953 0.165 Uiso 1 1 calc R
H19B H 0.5813 -0.0929 0.6261 0.165 Uiso 1 1 calc R
H19C H 0.7142 -0.0754 0.6216 0.165 Uiso 1 1 calc R
O1S O 0.4031(5) 0.27965(19) 0.8697(2) 0.0643(13) Uani 1 1 d .
C17 C 0.9658(5) -0.0098(2) 0.7474(3) 0.0431(15) Uani 1 1 d .
C8 C 0.9302(6) 0.1543(3) 0.7051(4) 0.0555(19) Uani 1 1 d .
C12 C 0.8674(5) 0.0046(2) 0.6941(3) 0.0379(14) Uani 1 1 d .
C13 C 0.8843(6) 0.0154(3) 0.6261(4) 0.0514(17) Uani 1 1 d .
C311 C 0.6666(9) 0.0569(4) 1.0274(4) 0.059(2) Uani 1 1 d .
C310 C 0.6994(7) 0.0143(3) 0.9171(4) 0.068(2) Uani 1 1 d .
H31A H 0.7499 -0.0141 0.9457 0.102 Uiso 1 1 calc R
H31B H 0.7285 0.0214 0.8742 0.102 Uiso 1 1 calc R
H31C H 0.6169 0.0005 0.9045 0.102 Uiso 1 1 calc R
C16 C 1.0765(6) -0.0172(3) 0.7300(5) 0.058(2) Uani 1 1 d .
C14 C 1.0002(7) 0.0077(3) 0.6131(5) 0.064(2) Uani 1 1 d .
C3 C 0.9090(6) 0.2054(3) 0.8632(4) 0.0582(19) Uani 1 1 d .
C7 C 0.8576(7) 0.1986(4) 0.6724(4) 0.061(2) Uani 1 1 d .
C4 C 0.8357(7) 0.2485(3) 0.8300(5) 0.064(2) Uani 1 1 d .
C171 C 0.9565(6) -0.0147(3) 0.8228(4) 0.063(2) Uani 1 1 d .
H17A H 1.0346 -0.0250 0.8518 0.095 Uiso 1 1 calc R
H17B H 0.8980 -0.0440 0.8271 0.095 Uiso 1 1 calc R
H17C H 0.9309 0.0216 0.8388 0.095 Uiso 1 1 calc R
C6 C 0.8009(6) 0.2444(3) 0.6960(5) 0.064(2) Uani 1 1 d .
H6A H 0.7323 0.2578 0.6587 0.077 Uiso 1 1 calc R
C131 C 0.7884(7) 0.0389(4) 0.5682(4) 0.077(2) Uani 1 1 d .
H13A H 0.7137 0.0421 0.5845 0.116 Uiso 1 1 calc R
H13B H 0.7766 0.0135 0.5275 0.116 Uiso 1 1 calc R
H13C H 0.8123 0.0764 0.5547 0.116 Uiso 1 1 calc R
C4S C 0.4357(10) 0.3357(4) 0.8657(5) 0.099(3) Uani 1 1 d .
H4SA H 0.4343 0.3549 0.9107 0.118 Uiso 1 1 calc R
H4SB H 0.3776 0.3549 0.8280 0.118 Uiso 1 1 calc R
C1S C 0.2794(9) 0.2719(4) 0.8812(5) 0.102(3) Uani 1 1 d .
H1SA H 0.2225 0.2873 0.8399 0.123 Uiso 1 1 calc R
H1SB H 0.2637 0.2308 0.8831 0.123 Uiso 1 1 calc R
C15 C 1.0947(6) -0.0093(3) 0.6647(5) 0.0574(19) Uani 1 1 d .
C151 C 1.2166(7) -0.0168(3) 0.6484(5) 0.091(3) Uani 1 1 d .
H15A H 1.2735 -0.0288 0.6910 0.137 Uiso 1 1 calc R
H15B H 1.2430 0.0192 0.6319 0.137 Uiso 1 1 calc R
H15C H 1.2125 -0.0456 0.6118 0.137 Uiso 1 1 calc R
C3S C 0.5504(10) 0.3398(4) 0.8519(7) 0.117(4) Uani 1 1 d .
H3SA H 0.5717 0.3798 0.8491 0.175 Uiso 1 1 calc R
H3SB H 0.5514 0.3212 0.8071 0.175 Uiso 1 1 calc R
H3SC H 0.6081 0.3214 0.8897 0.175 Uiso 1 1 calc R
C2S C 0.2548(13) 0.2968(5) 0.9415(7) 0.177(6) Uani 1 1 d .
H2SA H 0.1720 0.2888 0.9440 0.266 Uiso 1 1 calc R
H2SB H 0.2663 0.3378 0.9397 0.266 Uiso 1 1 calc R
H2SC H 0.3088 0.2813 0.9832 0.266 Uiso 1 1 calc R
C210 C 0.4498(12) 0.0994(4) 0.5853(6) 0.118(4) Uani 1 1 d .
C29A C 0.5573(11) 0.1826(6) 0.5483(6) 0.075(3) Uani 0.69 1 d P
C29B C 0.554(2) 0.1339(11) 0.5751(12) 0.058(6) Uani 0.31 1 d P
C21C C 0.3340(10) 0.1805(7) 0.5295(5) 0.106(5) Uani 0.75 1 d P
C21D C 0.451(4) 0.2221(11) 0.5302(13) 0.080(12) Uani 0.25 1 d P
H1 H 1.022(5) 0.105(2) 0.779(3) 0.032(14) Uiso 1 1 d .
H2 H 1.002(4) 0.139(2) 0.868(3) 0.015(14) Uiso 1 1 d .
H7 H 0.844(5) 0.195(2) 0.626(3) 0.037(17) Uiso 1 1 d .
H31D H 0.591(7) 0.047(3) 1.028(3) 0.07(2) Uiso 1 1 d .
H26 H 0.306(5) 0.368(3) 0.672(3) 0.053(18) Uiso 1 1 d .
H34 H 0.388(5) 0.201(3) 1.048(3) 0.052(18) Uiso 1 1 d .
H36 H 0.248(4) 0.0865(18) 0.918(2) 0.003(12) Uiso 1 1 d .
H3 H 0.916(5) 0.204(2) 0.915(3) 0.048(18) Uiso 1 1 d .
H23A H 0.320(6) 0.125(3) 0.697(3) 0.047(17) Uiso 1 1 d .
H27A H 0.556(6) 0.295(3) 0.665(3) 0.06(2) Uiso 1 1 d .
H8 H 0.959(5) 0.135(2) 0.670(3) 0.034(15) Uiso 1 1 d .
H25A H 0.123(9) 0.386(5) 0.718(6) 0.15(4) Uiso 1 1 d .
H31E H 0.718(5) 0.033(3) 1.051(3) 0.045(18) Uiso 1 1 d .
H14 H 1.004(7) 0.019(3) 0.569(4) 0.08(3) Uiso 1 1 d .
H24 H 0.107(6) 0.235(3) 0.722(3) 0.06(2) Uiso 1 1 d .
H4 H 0.810(5) 0.263(3) 0.856(3) 0.03(2) Uiso 1 1 d .
H23B H 0.211(9) 0.141(4) 0.755(5) 0.13(4) Uiso 1 1 d .
H35B H 0.490(8) 0.352(4) 0.649(5) 0.10(3) Uiso 1 1 d .
H25B H 0.048(10) 0.332(4) 0.732(6) 0.13(5) Uiso 1 1 d .
H16 H 1.136(6) -0.021(3) 0.762(4) 0.06(2) Uiso 1 1 d .
H31F H 0.658(7) 0.091(4) 1.059(4) 0.10(3) Uiso 1 1 d .

loop_
_atom_site_aniso_label
_atom_site_aniso_U_11
_atom_site_aniso_U_22
_atom_site_aniso_U_33
_atom_site_aniso_U_23
_atom_site_aniso_U_13
_atom_site_aniso_U_12
U 0.02674(14) 0.02442(13) 0.04050(14) 0.00311(9) 0.00991(9) -0.00103(9)
N1 0.030(3) 0.035(3) 0.048(3) -0.006(2) 0.013(2) 0.000(2)
Na 0.0520(15) 0.0438(14) 0.0529(15) 0.0021(11) 0.0219(12) 0.0127(11)
N3 0.041(3) 0.034(3) 0.037(3) 0.001(2) 0.005(2) -0.004(2)
N2 0.027(3) 0.028(3) 0.050(3) 0.011(2) 0.010(2) -0.002(2)
C37 0.039(3) 0.032(3) 0.036(3) 0.002(2) 0.011(3) -0.003(3)
C36 0.042(4) 0.047(4) 0.043(4) 0.003(3) 0.010(3) 0.000(3)
C1 0.030(4) 0.033(4) 0.100(7) 0.004(4) 0.024(4) 0.004(3)
C111 0.049(4) 0.050(4) 0.125(7) -0.010(4) 0.036(4) -0.008(3)
C28 0.042(4) 0.052(4) 0.037(3) 0.005(3) 0.009(3) 0.007(3)
C21 0.033(3) 0.025(3) 0.043(3) 0.012(2) 0.010(3) -0.007(2)
C110 0.081(6) 0.032(4) 0.160(9) 0.016(5) 0.028(6) 0.002(4)
C25 0.045(4) 0.054(4) 0.051(4) -0.008(3) 0.011(3) 0.016(3)
C32 0.048(4) 0.029(3) 0.036(3) 0.003(3) 0.009(3) 0.004(3)
C251 0.066(6) 0.076(7) 0.092(7) -0.008(5) 0.024(5) 0.034(5)
C2 0.031(4) 0.053(5) 0.081(6) 0.022(5) 0.001(4) -0.003(3)
C26 0.055(5) 0.032(3) 0.054(4) -0.004(3) -0.002(3) 0.006(3)
C18 0.040(4) 0.031(3) 0.086(5) -0.019(3) 0.021(3) -0.006(3)
C27 0.033(3) 0.039(3) 0.047(4) 0.006(3) 0.006(3) 0.001(3)
C35 0.048(4) 0.051(4) 0.046(4) 0.001(3) 0.015(3) 0.016(3)
C351 0.067(5) 0.082(6) 0.061(5) -0.012(4) 0.025(4) 0.020(4)
C31 0.038(3) 0.034(3) 0.037(3) -0.001(3) 0.011(3) -0.004(3)
C22 0.030(3) 0.031(3) 0.044(3) 0.004(3) 0.007(3) 0.002(2)
C5 0.039(4) 0.032(4) 0.112(7) 0.007(4) 0.021(4) -0.005(3)
C271 0.051(5) 0.041(5) 0.094(6) 0.024(4) 0.012(5) -0.002(4)
C24 0.031(4) 0.053(4) 0.067(5) -0.004(3) 0.014(3) 0.004(3)
C231 0.043(5) 0.045(4) 0.108(7) 0.015(4) 0.022(4) -0.005(4)
C23 0.039(4) 0.039(3) 0.050(4) -0.002(3) 0.014(3) -0.005(3)
C33 0.055(4) 0.042(4) 0.029(3) 0.004(3) 0.005(3) -0.001(3)
C38 0.050(4) 0.044(4) 0.049(4) 0.012(3) 0.012(3) 0.003(3)
C34 0.062(5) 0.042(4) 0.044(4) -0.001(3) 0.014(3) 0.018(3)
C371 0.052(4) 0.040(4) 0.043(4) -0.002(3) 0.017(3) -0.008(3)
C331 0.068(5) 0.045(4) 0.050(4) -0.007(3) 0.000(3) -0.009(3)
C11 0.037(3) 0.028(3) 0.047(3) -0.001(3) 0.014(3) -0.002(3)
C39 0.053(5) 0.093(6) 0.090(6) 0.043(5) 0.003(4) 0.006(4)
C19 0.097(7) 0.125(8) 0.122(8) -0.078(7) 0.055(6) -0.066(6)
O1S 0.085(4) 0.046(3) 0.064(3) 0.001(2) 0.020(3) 0.015(3)
C17 0.038(4) 0.029(3) 0.065(4) -0.006(3) 0.018(3) 0.001(3)
C8 0.050(4) 0.062(5) 0.065(5) -0.012(4) 0.034(4) -0.015(4)
C12 0.035(3) 0.027(3) 0.054(4) -0.006(3) 0.013(3) -0.006(3)
C13 0.051(4) 0.044(4) 0.065(5) -0.007(3) 0.025(3) 0.003(3)
C311 0.065(6) 0.064(5) 0.050(5) 0.022(4) 0.017(4) 0.014(4)
C310 0.096(6) 0.056(4) 0.056(5) 0.013(4) 0.024(4) 0.029(4)
C16 0.033(4) 0.041(4) 0.097(6) -0.014(4) 0.004(4) 0.001(3)
C14 0.068(6) 0.050(4) 0.086(6) -0.013(4) 0.044(5) 0.001(4)
C3 0.054(5) 0.059(5) 0.058(5) -0.009(4) 0.004(4) -0.013(4)
C7 0.055(5) 0.083(6) 0.048(5) 0.009(4) 0.020(4) -0.025(4)
C4 0.063(5) 0.039(5) 0.095(7) -0.035(5) 0.028(5) -0.018(4)
C171 0.061(5) 0.043(4) 0.081(5) 0.001(4) 0.006(4) 0.007(3)
C6 0.040(4) 0.060(5) 0.088(6) 0.039(5) 0.003(4) -0.018(4)
C131 0.077(6) 0.092(6) 0.064(5) -0.001(4) 0.020(4) 0.011(5)
C4S 0.124(10) 0.071(7) 0.091(7) -0.001(5) 0.002(6) 0.016(6)
C1S 0.130(9) 0.122(8) 0.070(6) 0.016(5) 0.055(6) 0.067(7)
C15 0.033(4) 0.044(4) 0.102(6) -0.016(4) 0.030(4) -0.007(3)
C151 0.054(5) 0.074(6) 0.158(9) -0.030(6) 0.052(5) -0.005(4)
C3S 0.091(8) 0.081(7) 0.183(12) 0.029(7) 0.039(8) 0.005(6)
C2S 0.252(17) 0.139(11) 0.187(14) 0.048(10) 0.149(13) 0.073(11)
C210 0.186(12) 0.063(6) 0.102(8) -0.015(5) 0.028(7) -0.004(7)
C29A 0.086(9) 0.087(9) 0.066(8) -0.009(7) 0.047(6) -0.007(7)
C29B 0.059(15) 0.066(16) 0.051(14) 0.009(12) 0.016(11) 0.029(13)
C21C 0.065(8) 0.187(13) 0.050(6) -0.057(8) -0.023(5) 0.061(9)
C21D 0.18(4) 0.041(16) 0.025(14) 0.019(12) 0.027(18) 0.06(2)

loop_
_atom_type_symbol
_atom_type_description
_atom_type_scat_dispersion_real
_atom_type_scat_dispersion_imag
_atom_type_scat_source
C C 0.0033 0.0016 'International Tables Vol C Tables 4.2.6.8 and 6.1.1.4'
H H 0.0000 0.0000 'International Tables Vol C Tables 4.2.6.8 and 6.1.1.4'
N N 0.0061 0.0033 'International Tables Vol C Tables 4.2.6.8 and 6.1.1.4'
U U -9.6767 9.6646 'International Tables Vol C Tables 4.2.6.8 and 6.1.1.4'
Na Na 0.0362 0.0249 'International Tables Vol C Tables 4.2.6.8 and 6.1.1.4'
O O 0.0106 0.0060 'International Tables Vol C Tables 4.2.6.8 and 6.1.1.4'

loop_
_geom_angle_atom_site_label_1
_geom_angle_atom_site_label_2
_geom_angle_atom_site_label_3
_geom_angle
N1 U N3 91.79(17)
N1 U N2 96.16(16)
N3 U N2 86.79(16)
N1 U C4 159.3(2)
N3 U C4 89.5(2)
N2 U C4 104.6(2)
N1 U C8 85.35(19)
N3 U C8 151.8(2)
N2 U C8 121.4(2)
C4 U C8 83.8(2)
N1 U C7 102.5(2)
N3 U C7 165.3(2)
N2 U C7 95.1(2)
C4 U C7 75.9(3)
C8 U C7 29.8(2)
N1 U C3 130.2(2)
N3 U C3 84.5(2)
N2 U C3 133.0(2)
C4 U C3 29.5(2)
C8 U C3 76.2(2)
C7 U C3 83.6(2)
N1 U C5 158.6(2)
N3 U C5 109.6(2)
N2 U C5 84.51(19)
C4 U C5 29.2(2)
C8 U C5 76.2(2)
C7 U C5 56.3(3)
C3 U C5 55.9(3)
N1 U C6 129.3(2)
N3 U C6 137.8(2)
N2 U C6 80.61(18)
C4 U C6 55.9(3)
C8 U C6 56.4(3)
C7 U C6 29.5(2)
C3 U C6 75.7(2)
C5 U C6 29.6(2)
N1 U C1 86.15(18)
N3 U C1 122.5(2)
N2 U C1 150.7(2)
C4 U C1 75.8(2)
C8 U C1 29.4(2)
C7 U C1 56.0(2)
C3 U C1 56.2(2)
C5 U C1 83.1(2)
C6 U C1 75.5(2)
N1 U C2 103.5(2)
N3 U C2 97.9(2)
N2 U C2 159.59(19)
C4 U C2 55.9(3)
C8 U C2 56.0(3)
C7 U C2 75.5(2)
C3 U C2 29.5(2)
C5 U C2 75.2(2)
C6 U C2 82.7(2)
C1 U C2 29.4(2)
N1 U Na 112.83(12)
N3 U Na 45.96(12)
N2 U Na 46.23(12)
C4 U Na 82.51(19)
C8 U Na 157.33(17)
C7 U Na 128.3(2)
C3 U Na 99.66(18)
C5 U Na 83.02(16)
C6 U Na 100.96(19)
C1 U Na 155.85(18)
C2 U Na 127.07(19)
C11 N1 U 160.5(4)
O1S Na N3 132.76(19)
O1S Na N2 141.55(18)
N3 Na N2 77.12(16)
O1S Na C32 95.42(18)
N3 Na C32 52.89(16)
N2 Na C32 122.87(17)
O1S Na C22 98.13(17)
N3 Na C22 127.63(17)
N2 Na C22 51.56(15)
C32 Na C22 148.13(18)
O1S Na C31 116.84(18)
N3 Na C31 23.70(15)
N2 Na C31 98.38(16)
C32 Na C31 29.24(15)
C22 Na C31 144.17(17)
O1S Na C21 125.68(17)
N3 Na C21 98.64(17)
N2 Na C21 23.22(14)
C32 Na C21 135.27(17)
C22 Na C21 29.06(14)
C31 Na C21 117.46(16)
O1S Na C23 90.36(18)
N3 Na C23 135.54(18)
N2 Na C23 71.32(16)
C32 Na C23 125.22(18)
C22 Na C23 26.70(15)
C31 Na C23 137.72(17)
C21 Na C23 48.48(15)
O1S Na U 144.84(16)
N3 Na U 40.72(12)
N2 Na U 40.93(11)
C32 Na U 93.41(13)
C22 Na U 91.90(12)
C31 Na U 64.37(11)
C21 Na U 64.15(11)
C23 Na U 111.77(13)
C31 N3 U 162.7(4)
C31 N3 Na 103.5(4)
U N3 Na 93.32(17)
C21 N2 U 162.9(4)
C21 N2 Na 104.3(4)
U N2 Na 92.84(17)
C36 C37 C32 118.3(6)
C36 C37 C371 120.1(5)
C32 C37 C371 121.6(5)
C35 C36 C37 123.1(7)
C8 C1 C2 134.8(7)
C8 C1 U 74.3(4)
C2 C1 U 75.5(4)
C29B C28 C21C 134.0(11)
C29B C28 C29A 49.9(11)
C21C C28 C29A 110.7(9)
C29B C28 C21 110.1(10)
C21C C28 C21 115.9(6)
C29A C28 C21 111.0(6)
C29B C28 C210 58.4(11)
C21C C28 C210 104.3(9)
C29A C28 C210 105.8(8)
C21 C28 C210 108.4(5)
C29B C28 C21D 105.9(17)
C21C C28 C21D 63.8(14)
C29A C28 C21D 57.0(14)
C21 C28 C21D 104.5(10)
C210 C28 C21D 146.8(11)
N2 C21 C22 120.2(5)
N2 C21 C28 122.5(5)
C22 C21 C28 117.3(5)
N2 C21 Na 52.5(3)
C22 C21 Na 70.3(3)
C28 C21 Na 163.5(4)
C24 C25 C26 117.8(6)
C24 C25 C251 120.9(8)
C26 C25 C251 121.3(8)
C37 C32 C33 119.3(5)
C37 C32 C31 121.2(5)
C33 C32 C31 119.5(5)
C37 C32 Na 95.8(3)
C33 C32 Na 96.4(4)
C31 C32 Na 80.8(3)
C3 C2 C1 135.4(8)
C3 C2 U 74.3(4)
C1 C2 U 75.1(4)
C27 C26 C25 122.1(6)
C19 C18 C111 111.0(6)
C19 C18 C11 111.2(6)
C111 C18 C11 110.6(5)
C19 C18 C110 107.6(7)
C111 C18 C110 106.5(6)
C11 C18 C110 109.8(5)
C26 C27 C22 119.2(6)
C26 C27 C271 118.7(6)
C22 C27 C271 122.0(6)
C36 C35 C34 117.5(6)
C36 C35 C351 122.2(6)
C34 C35 C351 120.3(6)
N3 C31 C32 122.6(5)
N3 C31 C38 122.7(5)
C32 C31 C38 114.6(5)
N3 C31 Na 52.8(3)
C32 C31 Na 69.9(3)
C38 C31 Na 174.9(4)
C27 C22 C23 119.3(5)
C27 C22 C21 120.0(5)
C23 C22 C21 120.6(5)
C27 C22 Na 104.3(4)
C23 C22 Na 82.8(3)
C21 C22 Na 80.7(3)
C4 C5 C6 134.9(7)
C4 C5 U 74.8(4)
C6 C5 U 75.4(4)
C25 C24 C23 121.9(6)
C24 C23 C22 119.5(6)
C24 C23 C231 118.5(6)
C22 C23 C231 121.9(6)
C24 C23 Na 112.4(4)
C22 C23 Na 70.5(3)
C231 C23 Na 87.2(4)
C34 C33 C32 119.0(6)
C34 C33 C331 120.6(6)
C32 C33 C331 120.4(6)
C311 C38 C39 108.2(6)
C311 C38 C310 108.3(6)
C39 C38 C310 109.3(6)
C311 C38 C31 114.2(6)
C39 C38 C31 109.1(5)
C310 C38 C31 107.7(5)
C33 C34 C35 122.4(6)
N1 C11 C12 119.3(5)
N1 C11 C18 122.3(5)
C12 C11 C18 118.4(5)
C4S O1S C1S 113.8(7)
C4S O1S Na 124.3(6)
C1S O1S Na 116.5(5)
C16 C17 C12 118.7(7)
C16 C17 C171 119.3(7)
C12 C17 C171 121.9(6)
C1 C8 C7 134.7(7)
C1 C8 U 76.3(4)
C7 C8 U 75.3(4)
C17 C12 C13 119.4(6)
C17 C12 C11 120.7(5)
C13 C12 C11 119.7(5)
C12 C13 C14 118.2(7)
C12 C13 C131 123.3(6)
C14 C13 C131 118.3(7)
C15 C16 C17 123.2(7)
C15 C14 C13 121.9(8)
C4 C3 C2 134.3(8)
C4 C3 U 74.7(4)
C2 C3 U 76.3(4)
C6 C7 C8 134.9(8)
C6 C7 U 75.5(4)
C8 C7 U 74.9(4)
C5 C4 C3 135.9(8)
C5 C4 U 76.0(4)
C3 C4 U 75.8(4)
C7 C6 C5 135.0(7)
C7 C6 U 75.0(4)
C5 C6 U 75.0(4)
O1S C4S C3S 110.7(8)
C2S C1S O1S 116.5(10)
C16 C15 C14 118.4(7)
C16 C15 C151 121.5(8)
C14 C15 C151 120.1(8)
C29B C210 C28 56.0(9)
C29B C29A C21D 124.0(19)
C29B C29A C28 61.2(11)
C21D C29A C28 64.2(14)
C29A C29B C28 68.9(12)
C29A C29B C210 130.1(17)
C28 C29B C210 65.5(11)
C28 C21C C21D 61.9(10)
C29A C21D C28 58.8(10)
C29A C21D C21C 104.2(17)
C28 C21D C21C 54.3(12)

loop_
_geom_bond_atom_site_label_1
_geom_bond_atom_site_label_2
_geom_bond_distance
U N1 2.225(5)
U N3 2.286(5)
U N2 2.295(4)
U C4 2.717(7)
U C8 2.726(7)
U C7 2.731(7)
U C3 2.732(7)
U C5 2.732(6)
U C6 2.738(6)
U C1 2.752(6)
U C2 2.757(7)
U Na 3.499(2)
N1 C11 1.282(7)
Na O1S 2.349(5)
Na N3 2.519(5)
Na N2 2.530(5)
Na C32 2.926(6)
Na C22 2.947(6)
Na C31 3.075(6)
Na C21 3.090(6)
Na C23 3.102(6)
N3 C31 1.271(7)
N2 C21 1.257(7)
C37 C36 1.397(8)
C37 C32 1.403(8)
C37 C371 1.506(8)
C36 C35 1.364(9)
C1 C8 1.390(11)
C1 C2 1.396(11)
C111 C18 1.518(9)
C28 C29B 1.46(2)
C28 C21C 1.501(11)
C28 C29A 1.549(12)
C28 C21 1.555(8)
C28 C210 1.598(10)
C28 C21D 1.63(3)
C21 C22 1.521(8)
C110 C18 1.553(10)
C25 C24 1.380(9)
C25 C26 1.397(9)
C25 C251 1.519(10)
C32 C33 1.411(8)
C32 C31 1.522(8)
C2 C3 1.395(11)
C26 C27 1.385(8)
C18 C19 1.498(10)
C18 C11 1.547(8)
C27 C22 1.404(8)
C27 C271 1.498(9)
C35 C34 1.385(9)
C35 C351 1.517(10)
C31 C38 1.558(8)
C22 C23 1.405(8)
C5 C4 1.372(11)
C5 C6 1.396(11)
C24 C23 1.390(8)
C231 C23 1.510(9)
C33 C34 1.380(9)
C33 C331 1.512(8)
C38 C311 1.510(9)
C38 C39 1.520(9)
C38 C310 1.543(9)
C11 C12 1.520(8)
O1S C4S 1.383(9)
O1S C1S 1.496(10)
C17 C16 1.394(9)
C17 C12 1.401(8)
C17 C171 1.502(9)
C8 C7 1.402(11)
C12 C13 1.403(8)
C13 C14 1.420(9)
C13 C131 1.502(9)
C16 C15 1.349(11)
C14 C15 1.369(11)
C3 C4 1.389(11)
C7 C6 1.393(11)
C4S C3S 1.403(14)
C1S C2S 1.398(13)
C15 C151 1.511(9)
C210 C29B 1.50(3)
C29A C29B 1.27(3)
C29A C21D 1.52(3)
C21C C21D 1.66(4)
